data_4037719
loop_
_publ_author_name
'Gurr, Joshua R.'
'Dai, Jingqiu'
'Philbin, Casey S.'
'Sartain, Hope T.'
'O'Donnell, Timothy J'
'Yoshida, Wesley Y.'
'Rheingold, Arnold L.'
'Williams, Philip G.'

_publ_section_title
;
 Tolyporphins L-R: Unusual Tetrapyrroles from a Brasilonema sp. of
 Cyanobacterium.
;
_journal_name_full 'The Journal of organic chemistry'
_journal_paper_doi 10.1021/acs.joc.9b01928
_journal_year 2019
_chemical_absolute_configuration ad
_chemical_formula_moiety 'C34 H36 N4 O8'
_chemical_formula_sum 'C34 H36 N4 O8'
_chemical_formula_weight 628.67
_space_group_crystal_system orthorhombic
_space_group_IT_number 19
_space_group_name_Hall 'P 2ac 2ab'
_space_group_name_H-M_alt 'P 21 21 21'
_atom_sites_solution_hydrogens mixed
_atom_sites_solution_primary dual
_audit_creation_date 2019-01-17
_audit_creation_method
;
Olex2 1.2-beta
(compiled 2018.05.29 svn.r3508 for OlexSys, GUI svn.r5506)
;
_cell_angle_alpha 90
_cell_angle_beta 90
_cell_angle_gamma 90
_cell_formula_units_Z 4
_cell_length_a 8.9116(3)
_cell_length_b 15.1687(5)
_cell_length_c 24.1124(8)
_cell_measurement_reflns_used 9928
_cell_measurement_temperature 100
_cell_measurement_theta_max 68.784
_cell_measurement_theta_min 3.442
_cell_volume 3259.45(19)
_computing_cell_refinement 'SAINT V8.38A (?, 2016)'
_computing_data_reduction 'SAINT V8.38A (?, 2016)'
_computing_molecular_graphics 'Olex2 (Dolomanov et al., 2009)'
_computing_publication_material 'Olex2 (Dolomanov et al., 2009)'
_computing_structure_refinement 'XL (Sheldrick, 2008)'
_computing_structure_solution 'ShelXD-1997 (Sheldrick, 2008)'
_diffrn_ambient_temperature 100.15
_diffrn_detector 'Bruker APEX2 area detector'
_diffrn_detector_area_resol_mean 7.9
_diffrn_detector_type 'CCD area detector'
_diffrn_measured_fraction_theta_full 0.999
_diffrn_measured_fraction_theta_max 0.995
_diffrn_measurement_device 'three-circle diffractometer'
_diffrn_measurement_device_type 'Bruker Pt135'
_diffrn_measurement_method '\f and \w scans'
_diffrn_radiation_monochromator 'mirror optics'
_diffrn_radiation_probe x-ray
_diffrn_radiation_type CuK\a
_diffrn_radiation_wavelength 1.54178
_diffrn_reflns_av_R_equivalents 0.0519
_diffrn_reflns_av_unetI/netI 0.0437
_diffrn_reflns_Laue_measured_fraction_full 0.999
_diffrn_reflns_Laue_measured_fraction_max 0.995
_diffrn_reflns_limit_h_max 10
_diffrn_reflns_limit_h_min -10
_diffrn_reflns_limit_k_max 18
_diffrn_reflns_limit_k_min -18
_diffrn_reflns_limit_l_max 26
_diffrn_reflns_limit_l_min -29
_diffrn_reflns_number 22638
_diffrn_reflns_point_group_measured_fraction_full 0.999
_diffrn_reflns_point_group_measured_fraction_max 0.994
_diffrn_reflns_theta_full 67.679
_diffrn_reflns_theta_max 69.011
_diffrn_reflns_theta_min 3.442
_diffrn_source 'microfocus sealed X-ray tube'
_diffrn_source_type 'Incoatec I\ms'
_diffrn_standards_number 0
_exptl_absorpt_coefficient_mu 0.761
_exptl_absorpt_correction_T_max 0.7531
_exptl_absorpt_correction_T_min 0.6298
_exptl_absorpt_correction_type multi-scan
_exptl_absorpt_process_details
'SADABS-2016/2 (Bruker,2016/2) was used for absorption correction. wR2(int) was 0.0886 before and 0.0726 after correction. The Ratio of minimum to maximum transmission is 0.8363. The \l/2 correction factor is Not present.'
_exptl_crystal_colour colourless
_exptl_crystal_colour_primary colourless
_exptl_crystal_density_diffrn 1.281
_exptl_crystal_description plate
_exptl_crystal_F_000 1328
_exptl_crystal_size_max 0.26
_exptl_crystal_size_mid 0.1
_exptl_crystal_size_min 0.05
_refine_diff_density_max 0.186
_refine_diff_density_min -0.223
_refine_diff_density_rms 0.047
_refine_ls_abs_structure_details
;
 Flack x determined using 1999 quotients [(I+)-(I-)]/[(I+)+(I-)]
 (Parsons, Flack and Wagner, Acta Cryst. B69 (2013) 249-259).
;
_refine_ls_abs_structure_Flack 0.04(11)
_refine_ls_extinction_method none
_refine_ls_goodness_of_fit_ref 1.109
_refine_ls_hydrogen_treatment mixed
_refine_ls_matrix_type full
_refine_ls_number_parameters 431
_refine_ls_number_reflns 6025
_refine_ls_number_restraints 0
_refine_ls_restrained_S_all 1.109
_refine_ls_R_factor_all 0.0596
_refine_ls_R_factor_gt 0.0482
_refine_ls_shift/su_max 0.000
_refine_ls_shift/su_mean 0.000
_refine_ls_structure_factor_coef Fsqd
_refine_ls_weighting_details 'w=1/[\s^2^(Fo^2^)+(0.0462P)^2^+1.6811P] where P=(Fo^2^+2Fc^2^)/3'
_refine_ls_weighting_scheme calc
_refine_ls_wR_factor_gt 0.1137
_refine_ls_wR_factor_ref 0.1207
_reflns_Friedel_coverage 0.765
_reflns_Friedel_fraction_full 0.999
_reflns_Friedel_fraction_max 0.992
_reflns_number_gt 5230
_reflns_number_total 6025
_reflns_threshold_expression 'I > 2\s(I)'
_cod_data_source_file jo9b01928_si_004.cif
_cod_data_source_block philipwi05_0m_a
_cod_database_code 4037719
_shelx_shelxl_version_number 2018/3
_shelx_space_group_comment
;
The symmetry employed for this shelxl refinement is uniquely defined
by the following loop, which should always be used as a source of
symmetry information in preference to the above space-group names.
They are only intended as comments.
;
_shelx_estimated_absorpt_t_max 0.963
_shelx_estimated_absorpt_t_min 0.827
_olex2_refinement_description
;
1. Fixed Uiso
 At 1.2 times of:
  All C(H) groups, All C(H,H) groups
 At 1.5 times of:
  All C(H,H,H) groups, All O(H) groups
2.a Ternary CH refined with riding coordinates:
 C26(H26), C25(H25), C28(H28), C29(H29)
2.b Secondary CH2 refined with riding coordinates:
 C27(H27A,H27B)
2.c Aromatic/amide H refined with riding coordinates:
 C15(H15), C5(H5), C2(H2), C10(H10), C13(H13), C20(H20)
2.d Idealised Me refined as rotating group:
 C23(H23A,H23B,H23C), C24(H24A,H24B,H24C), C30(H30A,H30B,H30C), C33(H33A,H33B,
 H33C), C34(H34A,H34B,H34C), C22(H22A,H22B,H22C), C32(H32A,H32B,H32C)
2.e Idealised tetrahedral OH refined as rotating group:
 O8(H8)
;
_olex2_submission_special_instructions 'No special instructions were received'

loop_
_space_group_symop_operation_xyz
'x, y, z'
'-x+1/2, -y, z+1/2'
'-x, y+1/2, -z+1/2'
'x+1/2, -y+1/2, -z'

loop_
_atom_site_label
_atom_site_type_symbol
_atom_site_fract_x
_atom_site_fract_y
_atom_site_fract_z
_atom_site_U_iso_or_equiv
_atom_site_adp_type
_atom_site_occupancy
_atom_site_site_symmetry_order
_atom_site_calc_flag
_atom_site_refinement_flags_posn
O7 O 0.4161(3) 0.21994(16) 0.19051(11) 0.0287(6) Uani 1 1 d .
O6 O 0.6320(3) 0.06643(18) 0.27479(11) 0.0351(6) Uani 1 1 d .
O1 O 0.5034(4) 0.61708(19) 0.55732(12) 0.0399(7) Uani 1 1 d .
O3 O 0.8392(3) 0.58891(18) 0.57027(11) 0.0343(6) Uani 1 1 d .
O4 O 0.8852(3) 0.17751(19) 0.22802(11) 0.0365(7) Uani 1 1 d .
O8 O 0.1739(3) 0.1309(2) 0.25312(12) 0.0375(7) Uani 1 1 d .
H8 H 0.087777 0.145491 0.242283 0.056 Uiso 1 1 calc GR
O2 O 0.7954(4) 0.6476(2) 0.48649(12) 0.0452(8) Uani 1 1 d .
N1 N 0.9011(4) 0.3417(2) 0.42195(13) 0.0280(7) Uani 1 1 d .
N3 N 0.4570(4) 0.4140(2) 0.38055(13) 0.0285(7) Uani 1 1 d .
N2 N 0.6634(4) 0.4536(2) 0.47237(13) 0.0294(7) Uani 1 1 d .
N4 N 0.6939(4) 0.3040(2) 0.32832(13) 0.0280(7) Uani 1 1 d .
O5 O 0.5636(4) 0.0691(3) 0.36400(14) 0.0655(11) Uani 1 1 d .
C18 C 0.7962(4) 0.2207(3) 0.25566(16) 0.0290(8) Uani 1 1 d .
C11 C 0.3714(4) 0.4754(2) 0.40826(16) 0.0292(8) Uani 1 1 d .
C14 C 0.3850(4) 0.3876(2) 0.33315(16) 0.0290(8) Uani 1 1 d .
C19 C 0.8193(4) 0.2592(2) 0.31163(16) 0.0289(8) Uani 1 1 d .
C6 C 0.7726(5) 0.4617(2) 0.51118(16) 0.0286(8) Uani 1 1 d .
C12 C 0.2360(5) 0.4871(3) 0.37722(16) 0.0308(9) Uani 1 1 d .
C15 C 0.4449(4) 0.3351(2) 0.29157(16) 0.0279(8) Uani 1 1 d .
H15 H 0.379823 0.321940 0.261501 0.033 Uiso 1 1 calc R
C1 C 0.9895(4) 0.2852(2) 0.39189(16) 0.0284(8) Uani 1 1 d .
C26 C 0.4971(4) 0.1120(2) 0.25778(16) 0.0278(8) Uani 1 1 d .
H26 H 0.450065 0.142653 0.290112 0.033 Uiso 1 1 calc R
C5 C 0.9099(4) 0.4198(2) 0.51088(16) 0.0301(8) Uani 1 1 d .
H5 H 0.971607 0.429910 0.542366 0.036 Uiso 1 1 calc R
C16 C 0.5888(4) 0.2992(2) 0.28837(15) 0.0263(8) Uani 1 1 d .
C25 C 0.5444(4) 0.1785(2) 0.21395(15) 0.0256(8) Uani 1 1 d .
H25 H 0.599612 0.146668 0.183879 0.031 Uiso 1 1 calc R
C2 C 1.1232(4) 0.2735(3) 0.42336(16) 0.0298(8) Uani 1 1 d .
H2 H 1.206294 0.237997 0.412841 0.036 Uiso 1 1 calc R
C10 C 0.4152(4) 0.5194(3) 0.45608(16) 0.0300(8) Uani 1 1 d .
H10 H 0.346835 0.561727 0.470402 0.036 Uiso 1 1 calc R
C4 C 0.9697(4) 0.3646(3) 0.47056(16) 0.0294(8) Uani 1 1 d .
C3 C 1.1128(5) 0.3215(2) 0.47105(16) 0.0302(8) Uani 1 1 d .
C7 C 0.7275(5) 0.5235(2) 0.55804(16) 0.0297(8) Uani 1 1 d .
C13 C 0.2447(4) 0.4331(2) 0.33205(17) 0.0298(8) Uani 1 1 d .
H13 H 0.169596 0.426738 0.304374 0.036 Uiso 1 1 calc R
C28 C 0.2551(4) 0.0936(3) 0.20819(17) 0.0307(9) Uani 1 1 d .
H28 H 0.189734 0.049615 0.188947 0.037 Uiso 1 1 calc R
C29 C 0.3080(4) 0.1614(3) 0.16615(17) 0.0290(8) Uani 1 1 d .
H29 H 0.356292 0.129808 0.134411 0.035 Uiso 1 1 calc R
C17 C 0.6447(4) 0.2525(2) 0.23619(15) 0.0269(8) Uani 1 1 d .
C27 C 0.3892(4) 0.0457(2) 0.23313(17) 0.0314(9) Uani 1 1 d .
H27A H 0.354619 0.004543 0.262315 0.038 Uiso 1 1 calc R
H27B H 0.440656 0.010984 0.204029 0.038 Uiso 1 1 calc R
C8 C 0.5807(5) 0.5607(3) 0.53560(16) 0.0314(9) Uani 1 1 d .
C21 C 0.8659(5) 0.6473(3) 0.52873(18) 0.0381(10) Uani 1 1 d .
C9 C 0.5477(4) 0.5083(2) 0.48510(16) 0.0288(8) Uani 1 1 d .
C23 C 0.1116(5) 0.5495(3) 0.39245(18) 0.0366(9) Uani 1 1 d .
H23A H 0.084313 0.540851 0.431442 0.055 Uiso 1 1 calc GR
H23B H 0.024051 0.537923 0.368948 0.055 Uiso 1 1 calc GR
H23C H 0.145288 0.610346 0.386879 0.055 Uiso 1 1 calc GR
C24 C 0.6783(5) 0.3205(3) 0.19016(16) 0.0333(9) Uani 1 1 d .
H24A H 0.745420 0.366183 0.204693 0.050 Uiso 1 1 calc GR
H24B H 0.584249 0.347718 0.177827 0.050 Uiso 1 1 calc GR
H24C H 0.726440 0.290854 0.158758 0.050 Uiso 1 1 calc GR
C20 C 0.9522(4) 0.2489(3) 0.34084(16) 0.0306(9) Uani 1 1 d .
H20 H 1.026331 0.212732 0.323963 0.037 Uiso 1 1 calc R
C30 C 0.1853(5) 0.2203(3) 0.14373(17) 0.0347(9) Uani 1 1 d .
H30A H 0.137939 0.252155 0.174426 0.052 Uiso 1 1 calc GR
H30B H 0.109962 0.184223 0.124709 0.052 Uiso 1 1 calc GR
H30C H 0.228613 0.262586 0.117515 0.052 Uiso 1 1 calc GR
C33 C 1.2256(5) 0.3301(3) 0.51699(17) 0.0360(9) Uani 1 1 d .
H33A H 1.185473 0.303068 0.550799 0.054 Uiso 1 1 calc GR
H33B H 1.246187 0.392624 0.523829 0.054 Uiso 1 1 calc GR
H33C H 1.318721 0.300200 0.506342 0.054 Uiso 1 1 calc GR
C34 C 0.6970(5) 0.4742(3) 0.61197(16) 0.0347(9) Uani 1 1 d .
H34A H 0.790786 0.448689 0.625887 0.052 Uiso 1 1 calc GR
H34B H 0.624278 0.426934 0.605136 0.052 Uiso 1 1 calc GR
H34C H 0.656322 0.515161 0.639548 0.052 Uiso 1 1 calc GR
C31 C 0.6503(5) 0.0472(3) 0.32923(18) 0.0384(10) Uani 1 1 d .
C22 C 0.9928(6) 0.7074(3) 0.5429(2) 0.0539(13) Uani 1 1 d .
H22A H 0.976425 0.732626 0.579845 0.081 Uiso 1 1 calc GR
H22B H 0.998270 0.755034 0.515494 0.081 Uiso 1 1 calc GR
H22C H 1.087065 0.674164 0.542693 0.081 Uiso 1 1 calc GR
C32 C 0.7920(6) -0.0026(4) 0.3383(2) 0.0551(13) Uani 1 1 d .
H32A H 0.781789 -0.062095 0.322986 0.083 Uiso 1 1 calc GR
H32B H 0.812543 -0.006365 0.378182 0.083 Uiso 1 1 calc GR
H32C H 0.874913 0.027971 0.319813 0.083 Uiso 1 1 calc GR
H3 H 0.542(5) 0.401(2) 0.3925(16) 0.017(10) Uiso 1 1 d .
H1 H 0.813(5) 0.358(3) 0.4140(18) 0.035(12) Uiso 1 1 d .

loop_
_atom_site_aniso_label
_atom_site_aniso_U_11
_atom_site_aniso_U_22
_atom_site_aniso_U_33
_atom_site_aniso_U_23
_atom_site_aniso_U_13
_atom_site_aniso_U_12
O7 0.0271(14) 0.0237(13) 0.0353(14) 0.0003(11) -0.0034(11) -0.0007(11)
O6 0.0341(15) 0.0352(15) 0.0359(15) 0.0038(12) -0.0007(12) 0.0090(13)
O1 0.0467(18) 0.0321(15) 0.0411(16) -0.0061(13) 0.0014(14) 0.0053(14)
O3 0.0421(16) 0.0273(14) 0.0334(15) -0.0027(12) -0.0022(12) -0.0078(13)
O4 0.0269(14) 0.0442(16) 0.0384(15) -0.0091(13) 0.0013(12) 0.0014(13)
O8 0.0272(14) 0.0473(17) 0.0380(16) 0.0003(14) 0.0025(12) 0.0058(13)
O2 0.062(2) 0.0383(17) 0.0357(16) 0.0050(14) -0.0041(15) -0.0085(16)
N1 0.0263(17) 0.0245(16) 0.0331(17) 0.0001(13) -0.0045(14) 0.0013(14)
N3 0.0225(17) 0.0296(17) 0.0335(18) 0.0017(14) -0.0021(14) 0.0024(15)
N2 0.0310(17) 0.0226(15) 0.0345(17) -0.0001(13) 0.0004(14) -0.0003(14)
N4 0.0289(18) 0.0231(16) 0.0319(17) 0.0005(13) 0.0002(14) -0.0010(14)
O5 0.046(2) 0.113(3) 0.0369(18) 0.012(2) 0.0042(16) 0.020(2)
C18 0.0225(19) 0.030(2) 0.034(2) -0.0002(17) 0.0012(16) -0.0020(16)
C11 0.031(2) 0.0227(18) 0.034(2) 0.0028(16) 0.0023(16) 0.0015(17)
C14 0.030(2) 0.0227(18) 0.034(2) 0.0026(15) -0.0017(17) -0.0046(16)
C19 0.030(2) 0.0223(18) 0.035(2) -0.0015(16) 0.0005(16) -0.0012(16)
C6 0.031(2) 0.0213(18) 0.033(2) 0.0016(16) -0.0004(16) -0.0046(16)
C12 0.030(2) 0.0258(19) 0.037(2) 0.0047(16) 0.0017(17) -0.0013(17)
C15 0.030(2) 0.0215(18) 0.032(2) 0.0014(16) -0.0034(16) -0.0052(16)
C1 0.028(2) 0.0253(19) 0.032(2) 0.0012(16) 0.0001(16) -0.0003(16)
C26 0.0252(19) 0.0240(18) 0.034(2) 0.0003(16) 0.0018(16) 0.0044(16)
C5 0.033(2) 0.0258(19) 0.0314(19) 0.0030(16) -0.0051(17) -0.0017(17)
C16 0.028(2) 0.0195(17) 0.031(2) 0.0017(15) 0.0008(16) -0.0044(16)
C25 0.0200(18) 0.0260(18) 0.0306(19) -0.0012(15) 0.0003(14) 0.0023(15)
C2 0.025(2) 0.0261(19) 0.038(2) 0.0017(17) -0.0006(16) 0.0024(17)
C10 0.027(2) 0.0266(19) 0.037(2) -0.0002(16) 0.0049(16) -0.0010(17)
C4 0.031(2) 0.0234(18) 0.033(2) 0.0012(16) -0.0032(17) -0.0034(17)
C3 0.030(2) 0.0237(18) 0.037(2) 0.0036(16) -0.0055(17) -0.0049(17)
C7 0.034(2) 0.0224(18) 0.033(2) -0.0012(16) 0.0006(16) -0.0058(17)
C13 0.0246(19) 0.029(2) 0.036(2) 0.0017(17) -0.0014(16) -0.0013(17)
C28 0.025(2) 0.0271(19) 0.040(2) -0.0025(17) 0.0011(17) -0.0034(17)
C29 0.0201(19) 0.030(2) 0.037(2) -0.0066(17) 0.0013(16) -0.0026(16)
C17 0.0223(18) 0.0269(19) 0.0315(19) -0.0004(16) 0.0002(15) -0.0014(16)
C27 0.031(2) 0.0247(19) 0.039(2) -0.0013(16) 0.0017(17) 0.0015(17)
C8 0.038(2) 0.0230(18) 0.033(2) 0.0013(16) 0.0024(17) -0.0012(18)
C21 0.046(3) 0.029(2) 0.040(2) -0.0022(18) 0.006(2) -0.006(2)
C9 0.0292(19) 0.0215(18) 0.036(2) 0.0009(16) 0.0017(16) -0.0020(16)
C23 0.034(2) 0.035(2) 0.040(2) 0.0007(19) 0.0012(18) 0.0073(19)
C24 0.036(2) 0.032(2) 0.032(2) 0.0019(17) -0.0008(17) -0.0009(18)
C20 0.025(2) 0.028(2) 0.039(2) -0.0016(17) 0.0006(16) -0.0012(17)
C30 0.029(2) 0.036(2) 0.039(2) -0.0003(18) -0.0051(17) -0.0019(18)
C33 0.033(2) 0.034(2) 0.042(2) 0.0020(19) -0.0081(18) 0.0022(19)
C34 0.042(2) 0.030(2) 0.032(2) -0.0006(17) 0.0019(18) -0.0048(19)
C31 0.036(2) 0.039(2) 0.040(2) 0.0081(19) -0.006(2) -0.004(2)
C22 0.064(3) 0.048(3) 0.050(3) 0.002(2) 0.000(2) -0.025(3)
C32 0.048(3) 0.059(3) 0.059(3) 0.015(3) -0.010(2) 0.009(3)

loop_
_atom_type_symbol
_atom_type_description
_atom_type_scat_dispersion_real
_atom_type_scat_dispersion_imag
_atom_type_scat_source
C C 0.0181 0.0091 'International Tables Vol C Tables 4.2.6.8 and 6.1.1.4'
H H 0.0000 0.0000 'International Tables Vol C Tables 4.2.6.8 and 6.1.1.4'
N N 0.0311 0.0180 'International Tables Vol C Tables 4.2.6.8 and 6.1.1.4'
O O 0.0492 0.0322 'International Tables Vol C Tables 4.2.6.8 and 6.1.1.4'

loop_
_geom_angle_atom_site_label_1
_geom_angle_atom_site_label_2
_geom_angle_atom_site_label_3
_geom_angle
C25 O7 C29 115.3(3)
C31 O6 C26 118.5(3)
C21 O3 C7 114.9(3)
C28 O8 H8 109.5
C1 N1 H1 127(3)
C4 N1 C1 110.8(3)
C4 N1 H1 122(3)
C11 N3 H3 120(3)
C14 N3 C11 110.0(3)
C14 N3 H3 130(3)
C6 N2 C9 109.5(3)
C16 N4 C19 109.3(3)
O4 C18 C19 128.0(4)
O4 C18 C17 125.5(4)
C19 C18 C17 106.3(3)
N3 C11 C12 107.3(3)
N3 C11 C10 124.9(4)
C10 C11 C12 127.7(4)
N3 C14 C15 126.1(4)
N3 C14 C13 106.5(3)
C15 C14 C13 126.9(4)
N4 C19 C18 110.5(3)
N4 C19 C20 127.2(4)
C20 C19 C18 122.4(4)
N2 C6 C5 126.3(4)
N2 C6 C7 112.3(3)
C5 C6 C7 121.5(4)
C11 C12 C23 124.9(4)
C13 C12 C11 107.1(3)
C13 C12 C23 127.9(4)
C14 C15 H15 115.9
C14 C15 C16 128.2(4)
C16 C15 H15 115.9
N1 C1 C2 106.1(3)
N1 C1 C20 125.4(4)
C20 C1 C2 128.6(4)
O6 C26 H26 110.5
O6 C26 C25 106.4(3)
O6 C26 C27 108.8(3)
C25 C26 H26 110.5
C27 C26 H26 110.5
C27 C26 C25 110.1(3)
C6 C5 H5 115.8
C6 C5 C4 128.4(4)
C4 C5 H5 115.8
N4 C16 C15 125.3(3)
N4 C16 C17 112.8(3)
C15 C16 C17 121.8(3)
O7 C25 C26 110.3(3)
O7 C25 H25 108.7
O7 C25 C17 106.5(3)
C26 C25 H25 108.7
C26 C25 C17 113.9(3)
C17 C25 H25 108.7
C1 C2 H2 125.5
C3 C2 C1 109.0(4)
C3 C2 H2 125.5
C11 C10 H10 116.5
C9 C10 C11 127.0(4)
C9 C10 H10 116.5
N1 C4 C5 125.6(4)
N1 C4 C3 106.8(3)
C5 C4 C3 127.6(4)
C2 C3 C4 107.3(3)
C2 C3 C33 128.5(4)
C4 C3 C33 124.2(4)
O3 C7 C6 113.3(3)
O3 C7 C8 114.3(3)
O3 C7 C34 106.7(3)
C6 C7 C8 101.0(3)
C6 C7 C34 112.2(3)
C8 C7 C34 109.4(3)
C14 C13 H13 125.5
C12 C13 C14 109.0(4)
C12 C13 H13 125.5
O8 C28 H28 108.8
O8 C28 C29 113.4(3)
O8 C28 C27 106.8(3)
C29 C28 H28 108.8
C29 C28 C27 110.1(3)
C27 C28 H28 108.8
O7 C29 C28 110.7(3)
O7 C29 H29 108.7
O7 C29 C30 105.4(3)
C28 C29 H29 108.7
C30 C29 C28 114.5(3)
C30 C29 H29 108.7
C18 C17 C16 100.6(3)
C18 C17 C25 113.3(3)
C18 C17 C24 105.3(3)
C16 C17 C25 116.0(3)
C16 C17 C24 110.2(3)
C25 C17 C24 110.6(3)
C26 C27 C28 109.7(3)
C26 C27 H27A 109.7
C26 C27 H27B 109.7
C28 C27 H27A 109.7
C28 C27 H27B 109.7
H27A C27 H27B 108.2
O1 C8 C7 126.4(4)
O1 C8 C9 128.2(4)
C9 C8 C7 105.3(3)
O3 C21 C22 111.2(4)
O2 C21 O3 122.6(4)
O2 C21 C22 126.2(4)
N2 C9 C10 127.5(4)
N2 C9 C8 111.2(3)
C10 C9 C8 121.3(4)
C12 C23 H23A 109.5
C12 C23 H23B 109.5
C12 C23 H23C 109.5
H23A C23 H23B 109.5
H23A C23 H23C 109.5
H23B C23 H23C 109.5
C17 C24 H24A 109.5
C17 C24 H24B 109.5
C17 C24 H24C 109.5
H24A C24 H24B 109.5
H24A C24 H24C 109.5
H24B C24 H24C 109.5
C19 C20 C1 127.6(4)
C19 C20 H20 116.2
C1 C20 H20 116.2
C29 C30 H30A 109.5
C29 C30 H30B 109.5
C29 C30 H30C 109.5
H30A C30 H30B 109.5
H30A C30 H30C 109.5
H30B C30 H30C 109.5
C3 C33 H33A 109.5
C3 C33 H33B 109.5
C3 C33 H33C 109.5
H33A C33 H33B 109.5
H33A C33 H33C 109.5
H33B C33 H33C 109.5
C7 C34 H34A 109.5
C7 C34 H34B 109.5
C7 C34 H34C 109.5
H34A C34 H34B 109.5
H34A C34 H34C 109.5
H34B C34 H34C 109.5
O6 C31 C32 110.8(4)
O5 C31 O6 123.0(4)
O5 C31 C32 126.2(4)
C21 C22 H22A 109.5
C21 C22 H22B 109.5
C21 C22 H22C 109.5
H22A C22 H22B 109.5
H22A C22 H22C 109.5
H22B C22 H22C 109.5
C31 C32 H32A 109.5
C31 C32 H32B 109.5
C31 C32 H32C 109.5
H32A C32 H32B 109.5
H32A C32 H32C 109.5
H32B C32 H32C 109.5

loop_
_geom_bond_atom_site_label_1
_geom_bond_atom_site_label_2
_geom_bond_distance
O7 C25 1.422(4)
O7 C29 1.436(4)
O6 C26 1.446(4)
O6 C31 1.355(5)
O1 C8 1.217(5)
O3 C7 1.436(5)
O3 C21 1.358(5)
O4 C18 1.225(5)
O8 H8 0.8400
O8 C28 1.421(5)
O2 C21 1.197(5)
N1 C1 1.371(5)
N1 C4 1.367(5)
N1 H1 0.84(5)
N3 C11 1.378(5)
N3 C14 1.370(5)
N3 H3 0.84(4)
N2 C6 1.356(5)
N2 C9 1.359(5)
N4 C19 1.369(5)
N4 C16 1.346(5)
O5 C31 1.188(6)
C18 C19 1.485(5)
C18 C17 1.510(5)
C11 C12 1.431(6)
C11 C10 1.388(5)
C14 C15 1.388(5)
C14 C13 1.428(5)
C19 C20 1.387(6)
C6 C5 1.379(5)
C6 C7 1.522(5)
C12 C13 1.366(6)
C12 C23 1.502(6)
C15 H15 0.9500
C15 C16 1.395(5)
C1 C2 1.423(5)
C1 C20 1.389(5)
C26 H26 1.0000
C26 C25 1.521(5)
C26 C27 1.512(5)
C5 H5 0.9500
C5 C4 1.389(5)
C16 C17 1.527(5)
C25 H25 1.0000
C25 C17 1.532(5)
C2 H2 0.9500
C2 C3 1.364(6)
C10 H10 0.9500
C10 C9 1.383(6)
C4 C3 1.433(6)
C3 C33 1.501(5)
C7 C8 1.525(6)
C7 C34 1.525(5)
C13 H13 0.9500
C28 H28 1.0000
C28 C29 1.519(5)
C28 C27 1.522(5)
C29 H29 1.0000
C29 C30 1.512(6)
C17 C24 1.544(5)
C27 H27A 0.9900
C27 H27B 0.9900
C8 C9 1.484(5)
C21 C22 1.493(6)
C23 H23A 0.9800
C23 H23B 0.9800
C23 H23C 0.9800
C24 H24A 0.9800
C24 H24B 0.9800
C24 H24C 0.9800
C20 H20 0.9500
C30 H30A 0.9800
C30 H30B 0.9800
C30 H30C 0.9800
C33 H33A 0.9800
C33 H33B 0.9800
C33 H33C 0.9800
C34 H34A 0.9800
C34 H34B 0.9800
C34 H34C 0.9800
C31 C32 1.487(6)
C22 H22A 0.9800
C22 H22B 0.9800
C22 H22C 0.9800
C32 H32A 0.9800
C32 H32B 0.9800
C32 H32C 0.9800
